data_4107193
loop_
_publ_author_name
'Jide Xu'
'Todd M. Corneillie'
'Evan G. Moore'
'Ga-Lai Law'
'Nathaniel G. Butlin'
'Kenneth N. Raymond'

_publ_contact_author 'Kenneth N. Raymond'
_publ_contact_author_email raymond@socrates.berkeley.edu
_publ_section_title
;
 Octadentate Cages of Tb(III) 2-Hydroxyisophthalamides: A New Standard for
 Luminescent Lanthanide Labels
;
_journal_name_full 'Journal of the American Chemical Society'
_journal_page_first 19900
_journal_page_last 19910
_journal_paper_doi 10.1021/ja2079898
_journal_volume 133
_journal_year 2011
_chemical_formula_moiety 'C56 H72 N12 O12, C6 H15 N, H Cl, H2 O'
_chemical_formula_sum 'C62 H90 Cl N13 O13'
_chemical_formula_weight 1260.92
_chemical_name_systematic
;
 ?
;
_space_group_IT_number 15
_symmetry_cell_setting monoclinic
_symmetry_space_group_name_Hall '-C 2yc'
_symmetry_space_group_name_H-M 'C 1 2/c 1'
_atom_sites_solution_hydrogens geom
_atom_sites_solution_primary direct
_atom_sites_solution_secondary difmap
_audit_creation_method SHELXL-97
_cell_angle_alpha 90.00
_cell_angle_beta 122.1540(10)
_cell_angle_gamma 90.00
_cell_formula_units_Z 8
_cell_length_a 39.4197(11)
_cell_length_b 13.7261(4)
_cell_length_c 30.1648(9)
_cell_measurement_reflns_used 9999
_cell_measurement_temperature 100(2)
_cell_measurement_theta_max 68.358
_cell_measurement_theta_min 2.648
_cell_volume 13818.1(7)
_computing_structure_refinement 'SHELXL-97 (Sheldrick, 1997)'
_diffrn_ambient_temperature 100(2)
_diffrn_detector_area_resol_mean 8.366
_diffrn_measured_fraction_theta_full 0.981
_diffrn_measured_fraction_theta_max 0.981
_diffrn_measurement_device_type 'Bruker APEX-II CCD'
_diffrn_measurement_method '\f and \w scans'
_diffrn_radiation_monochromator 'HELIOS multilayer mirrors'
_diffrn_radiation_source 'microfocus rotating anode'
_diffrn_radiation_type CuK\a
_diffrn_radiation_wavelength 1.54178
_diffrn_reflns_av_R_equivalents 0.0182
_diffrn_reflns_av_sigmaI/netI 0.0137
_diffrn_reflns_limit_h_max 45
_diffrn_reflns_limit_h_min -47
_diffrn_reflns_limit_k_max 15
_diffrn_reflns_limit_k_min -16
_diffrn_reflns_limit_l_max 36
_diffrn_reflns_limit_l_min -36
_diffrn_reflns_number 59580
_diffrn_reflns_theta_full 68.39
_diffrn_reflns_theta_max 68.39
_diffrn_reflns_theta_min 2.65
_exptl_absorpt_coefficient_mu 1.046
_exptl_absorpt_correction_T_max 0.9304
_exptl_absorpt_correction_T_min 0.8505
_exptl_absorpt_correction_type multi-scan
_exptl_absorpt_process_details SADABS
_exptl_crystal_colour colorless
_exptl_crystal_density_diffrn 1.212
_exptl_crystal_description needle
_exptl_crystal_F_000 5392
_exptl_crystal_size_max 0.16
_exptl_crystal_size_mid 0.11
_exptl_crystal_size_min 0.07
_platon_squeeze_details
;
;
_refine_diff_density_max 1.012
_refine_diff_density_min -0.713
_refine_diff_density_rms 0.055
_refine_ls_extinction_method none
_refine_ls_goodness_of_fit_ref 1.035
_refine_ls_hydrogen_treatment constr
_refine_ls_matrix_type full
_refine_ls_number_parameters 815
_refine_ls_number_reflns 12464
_refine_ls_number_restraints 0
_refine_ls_restrained_S_all 1.035
_refine_ls_R_factor_all 0.0548
_refine_ls_R_factor_gt 0.0507
_refine_ls_shift/su_max 0.001
_refine_ls_shift/su_mean 0.000
_refine_ls_structure_factor_coef Fsqd
_refine_ls_weighting_details 'calc w=1/[\s^2^(Fo^2^)+(0.0844P)^2^+22.2082P] where P=(Fo^2^+2Fc^2^)/3'
_refine_ls_weighting_scheme calc
_refine_ls_wR_factor_gt 0.1460
_refine_ls_wR_factor_ref 0.1495
_reflns_number_gt 11214
_reflns_number_total 12464
_reflns_threshold_expression >2sigma(I)
_cod_data_source_file ja2079898_si_002.cif
_cod_data_source_block shelxl
_cod_database_code 4107193

loop_
_symmetry_equiv_pos_as_xyz
'x, y, z'
'-x, y, -z+1/2'
'x+1/2, y+1/2, z'
'-x+1/2, y+1/2, -z+1/2'
'-x, -y, -z'
'x, -y, z-1/2'
'-x+1/2, -y+1/2, -z'
'x+1/2, -y+1/2, z-1/2'

loop_
_atom_site_label
_atom_site_type_symbol
_atom_site_fract_x
_atom_site_fract_y
_atom_site_fract_z
_atom_site_U_iso_or_equiv
_atom_site_adp_type
_atom_site_occupancy
_atom_site_symmetry_multiplicity
_atom_site_calc_flag
_atom_site_refinement_flags
_atom_site_disorder_assembly
_atom_site_disorder_group
C1A C 0.19729(6) 0.37970(14) 0.66004(8) 0.0271(4) Uani 1 1 d . . .
H1AB H 0.2183 0.3576 0.6945 0.032 Uiso 1 1 calc R . .
H1AC H 0.1738 0.3396 0.6490 0.032 Uiso 1 1 calc R . .
C1B C 0.24488(6) 0.29812(15) 0.64498(8) 0.0302(4) Uani 1 1 d . . .
H1BB H 0.2485 0.2764 0.6172 0.036 Uiso 1 1 calc R . .
H1BC H 0.2392 0.2413 0.6591 0.036 Uiso 1 1 calc R . .
C1C C 0.13465(6) 0.41724(15) 0.45654(8) 0.0299(4) Uani 1 1 d . . .
H1CB H 0.1168 0.3916 0.4216 0.036 Uiso 1 1 calc R . .
H1CC H 0.1599 0.3828 0.4718 0.036 Uiso 1 1 calc R . .
C1D C 0.09058(6) 0.31492(16) 0.47189(9) 0.0340(5) Uani 1 1 d . . .
H1DB H 0.0863 0.2971 0.4997 0.041 Uiso 1 1 calc R . .
H1DC H 0.1029 0.2600 0.4656 0.041 Uiso 1 1 calc R . .
C1S C -0.13447(10) 0.3667(3) 0.17710(12) 0.0563(11) Uani 0.876(9) 1 d P . .
H1S1 H -0.1461 0.4195 0.1525 0.084 Uiso 0.876(9) 1 calc PR . .
H1S2 H -0.1549 0.3352 0.1800 0.084 Uiso 0.876(9) 1 calc PR . .
H1S3 H -0.1228 0.3206 0.1651 0.084 Uiso 0.876(9) 1 calc PR . .
C2A C 0.18701(6) 0.48531(14) 0.66424(8) 0.0256(4) Uani 1 1 d . . .
H2AB H 0.1639 0.5052 0.6309 0.031 Uiso 1 1 calc R . .
H2AC H 0.1797 0.4892 0.6903 0.031 Uiso 1 1 calc R . .
C2B C 0.28345(6) 0.34544(15) 0.68797(8) 0.0303(4) Uani 1 1 d . . .
H2BB H 0.2815 0.3579 0.7182 0.036 Uiso 1 1 calc R . .
H2BC H 0.3058 0.3015 0.6985 0.036 Uiso 1 1 calc R . .
C2C C 0.14169(6) 0.52542(16) 0.45272(8) 0.0298(4) Uani 1 1 d . . .
H2CB H 0.1604 0.5505 0.4875 0.036 Uiso 1 1 calc R . .
H2CC H 0.1538 0.5332 0.4321 0.036 Uiso 1 1 calc R . .
C2D C 0.05034(7) 0.33752(17) 0.42221(9) 0.0391(5) Uani 1 1 d . . .
H2DB H 0.0534 0.3400 0.3923 0.047 Uiso 1 1 calc R . .
H2DC H 0.0311 0.2870 0.4160 0.047 Uiso 1 1 calc R . .
C2S C -0.10224(9) 0.4062(2) 0.23038(12) 0.0557(7) Uani 1 1 d . A .
H2S1 H -0.0820 0.4388 0.2268 0.067 Uiso 1 1 calc R . .
H2S2 H -0.1142 0.4545 0.2415 0.067 Uiso 1 1 calc R . .
C3A C 0.25140(6) 0.55848(14) 0.72772(7) 0.0258(4) Uani 1 1 d . . .
C3B C 0.32699(6) 0.46895(15) 0.68441(7) 0.0279(4) Uani 1 1 d . . .
C3C C 0.07790(7) 0.57961(16) 0.37767(8) 0.0316(4) Uani 1 1 d . . .
C3D C -0.00136(6) 0.46064(16) 0.40079(8) 0.0323(5) Uani 1 1 d . . .
C3S C -0.0325(2) 0.1809(6) 0.3078(3) 0.089(3) Uani 0.544(8) 1 d P A 1
H3S1 H -0.0461 0.1207 0.3042 0.134 Uiso 0.544(8) 1 calc PR A 1
H3S2 H -0.0254 0.2115 0.3402 0.134 Uiso 0.544(8) 1 calc PR A 1
H3S3 H -0.0086 0.1682 0.3076 0.134 Uiso 0.544(8) 1 calc PR A 1
C3AS C -0.0307(2) 0.3217(6) 0.2428(4) 0.083(3) Uani 0.456(8) 1 d P A 2
H3A1 H -0.0472 0.3539 0.2098 0.125 Uiso 0.456(8) 1 calc PR A 2
H3A2 H -0.0126 0.2781 0.2405 0.125 Uiso 0.456(8) 1 calc PR A 2
H3A3 H -0.0156 0.3693 0.2696 0.125 Uiso 0.456(8) 1 calc PR A 2
C4A C 0.28424(6) 0.63141(15) 0.74053(7) 0.0256(4) Uani 1 1 d . . .
C4B C 0.33082(6) 0.56891(15) 0.66659(7) 0.0259(4) Uani 1 1 d . . .
C4C C 0.04000(6) 0.63829(16) 0.35644(7) 0.0294(4) Uani 1 1 d . . .
C4D C -0.01301(6) 0.55634(16) 0.41365(8) 0.0287(4) Uani 1 1 d . . .
C4S C -0.06204(12) 0.2534(4) 0.25885(15) 0.0922(14) Uani 0.544(8) 1 d P A 1
H4S1 H -0.0464 0.2851 0.2468 0.111 Uiso 0.544(8) 1 calc PR A 1
H4S2 H -0.0823 0.2142 0.2302 0.111 Uiso 0.544(8) 1 calc PR A 1
C4AS C -0.06204(12) 0.2534(4) 0.25885(15) 0.0922(14) Uani 0.456(8) 1 d P A 2
H4A1 H -0.0815 0.2144 0.2293 0.111 Uiso 0.456(8) 1 calc PR A 2
H4A2 H -0.0460 0.2109 0.2886 0.111 Uiso 0.456(8) 1 calc PR A 2
C5A C 0.27878(6) 0.72081(14) 0.71543(7) 0.0236(4) Uani 1 1 d . . .
C5B C 0.29876(6) 0.62520(14) 0.62835(7) 0.0228(4) Uani 1 1 d . . .
C5C C 0.03609(6) 0.72432(15) 0.37802(7) 0.0274(4) Uani 1 1 d . . .
C5D C 0.01257(6) 0.61595(15) 0.45650(7) 0.0253(4) Uani 1 1 d . . .
C5S C -0.12686(9) 0.3500(2) 0.30616(14) 0.0588(8) Uani 1 1 d . . .
H5S1 H -0.1432 0.3146 0.3155 0.088 Uiso 1 1 calc R . .
H5S2 H -0.1431 0.3963 0.2792 0.088 Uiso 1 1 calc R . .
H5S3 H -0.1061 0.3837 0.3364 0.088 Uiso 1 1 calc R . .
C6A C 0.31113(6) 0.78451(15) 0.73112(7) 0.0262(4) Uani 1 1 d . . .
C6B C 0.30524(6) 0.71795(14) 0.61489(7) 0.0239(4) Uani 1 1 d . . .
C6C C -0.00058(6) 0.77449(16) 0.35452(8) 0.0306(4) Uani 1 1 d . . .
C6D C -0.00194(6) 0.69902(15) 0.46822(8) 0.0277(4) Uani 1 1 d . . .
C6S C -0.10899(9) 0.2824(2) 0.28720(11) 0.0541(7) Uani 1 1 d . A .
H6S1 H -0.1302 0.2478 0.2571 0.065 Uiso 1 1 calc R . .
H6S2 H -0.0934 0.2347 0.3143 0.065 Uiso 1 1 calc R . .
C7A C 0.34922(6) 0.75396(16) 0.77057(8) 0.0300(4) Uani 1 1 d . . .
H7AA H 0.3711 0.7945 0.7807 0.036 Uiso 1 1 calc R . .
C7B C 0.34428(6) 0.75364(15) 0.64034(8) 0.0273(4) Uani 1 1 d . . .
H7BA H 0.3490 0.8151 0.6318 0.033 Uiso 1 1 calc R . .
C7C C -0.03320(7) 0.73562(17) 0.30916(8) 0.0347(5) Uani 1 1 d . . .
H7CA H -0.0577 0.7676 0.2933 0.042 Uiso 1 1 calc R . .
C7D C -0.04243(6) 0.72144(16) 0.43643(8) 0.0318(4) Uani 1 1 d . . .
H7DA H -0.0526 0.7752 0.4444 0.038 Uiso 1 1 calc R . .
C8A C 0.35526(6) 0.66489(17) 0.79500(8) 0.0337(5) Uani 1 1 d . . .
H8AA H 0.3810 0.6454 0.8208 0.040 Uiso 1 1 calc R . .
C8B C 0.37612(6) 0.69924(17) 0.67807(8) 0.0314(4) Uani 1 1 d . . .
H8BA H 0.4020 0.7240 0.6948 0.038 Uiso 1 1 calc R . .
C8C C -0.03000(7) 0.65081(18) 0.28719(8) 0.0362(5) Uani 1 1 d . . .
H8CA H -0.0522 0.6260 0.2569 0.043 Uiso 1 1 calc R . .
C8D C -0.06780(6) 0.66516(17) 0.39330(8) 0.0337(5) Uani 1 1 d . . .
H8DA H -0.0947 0.6818 0.3720 0.040 Uiso 1 1 calc R . .
C9A C 0.32288(6) 0.60483(16) 0.78083(8) 0.0308(4) Uani 1 1 d . . .
H9AA H 0.3268 0.5461 0.7983 0.037 Uiso 1 1 calc R . .
C9B C 0.36927(6) 0.60754(16) 0.69094(8) 0.0304(4) Uani 1 1 d . . .
H9BA H 0.3908 0.5711 0.7163 0.037 Uiso 1 1 calc R . .
C9C C 0.00642(7) 0.60274(17) 0.31056(8) 0.0341(5) Uani 1 1 d . . .
H9CA H 0.0086 0.5458 0.2955 0.041 Uiso 1 1 calc R . .
C9D C -0.05308(6) 0.58389(17) 0.38192(8) 0.0320(4) Uani 1 1 d . . .
H9DA H -0.0702 0.5468 0.3525 0.038 Uiso 1 1 calc R . .
C10A C 0.30877(6) 0.88614(15) 0.71018(8) 0.0273(4) Uani 1 1 d . . .
C10B C 0.27340(6) 0.78319(14) 0.57313(7) 0.0243(4) Uani 1 1 d . . .
C10C C -0.00811(6) 0.86894(17) 0.37383(9) 0.0356(5) Uani 1 1 d . . .
C10D C 0.02301(6) 0.76681(15) 0.51371(8) 0.0292(4) Uani 1 1 d . . .
C11A C 0.26845(6) 1.00871(15) 0.64373(8) 0.0320(4) Uani 1 1 d . . .
H11C H 0.2788 1.0126 0.6209 0.038 Uiso 1 1 calc R . .
H11D H 0.2823 1.0567 0.6713 0.038 Uiso 1 1 calc R . .
C11B C 0.20319(6) 0.82958(14) 0.51810(7) 0.0259(4) Uani 1 1 d . . .
H11A H 0.1776 0.8020 0.5091 0.031 Uiso 1 1 calc R . .
H11B H 0.2049 0.8260 0.4873 0.031 Uiso 1 1 calc R . .
C11C C 0.01791(7) 0.99435(17) 0.44253(10) 0.0403(5) Uani 1 1 d . . .
H11G H 0.0072 0.9792 0.4642 0.048 Uiso 1 1 calc R . .
H11H H -0.0003 1.0394 0.4154 0.048 Uiso 1 1 calc R . .
C11D C 0.08730(6) 0.84472(16) 0.57357(8) 0.0320(4) Uani 1 1 d . . .
H11E H 0.1151 0.8264 0.5884 0.038 Uiso 1 1 calc R . .
H11F H 0.0812 0.8369 0.6006 0.038 Uiso 1 1 calc R . .
C12A C 0.22346(6) 1.02964(15) 0.61246(8) 0.0297(4) Uani 1 1 d . . .
H12C H 0.2146 1.0421 0.6364 0.036 Uiso 1 1 calc R . .
H12D H 0.2181 1.0874 0.5912 0.036 Uiso 1 1 calc R . .
C12B C 0.20460(6) 0.93626(14) 0.53320(8) 0.0265(4) Uani 1 1 d . . .
H12A H 0.2296 0.9649 0.5407 0.032 Uiso 1 1 calc R . .
H12B H 0.1828 0.9712 0.5039 0.032 Uiso 1 1 calc R . .
C12C C 0.05906(7) 1.04078(16) 0.47578(9) 0.0372(5) Uani 1 1 d . . .
H12E H 0.0680 1.0633 0.4532 0.045 Uiso 1 1 calc R . .
H12F H 0.0571 1.0970 0.4938 0.045 Uiso 1 1 calc R . .
C12D C 0.08196(6) 0.95172(16) 0.55714(9) 0.0336(5) Uani 1 1 d . . .
H12G H 0.0549 0.9717 0.5459 0.040 Uiso 1 1 calc R . .
H12H H 0.1003 0.9908 0.5874 0.040 Uiso 1 1 calc R . .
C13 C 0.17840(6) 0.33215(14) 0.57127(8) 0.0276(4) Uani 1 1 d . . .
H13D H 0.1672 0.2719 0.5747 0.033 Uiso 1 1 calc R . .
H13E H 0.1893 0.3193 0.5496 0.033 Uiso 1 1 calc R . .
C13A C 0.21353(6) 0.78017(15) 0.68689(8) 0.0272(4) Uani 1 1 d . . .
H13A H 0.1883 0.7946 0.6555 0.041 Uiso 1 1 calc R . .
H13B H 0.2241 0.8383 0.7075 0.041 Uiso 1 1 calc R . .
H13C H 0.2097 0.7315 0.7067 0.041 Uiso 1 1 calc R . .
C13B C 0.24743(6) 0.53467(15) 0.55720(8) 0.0298(4) Uani 1 1 d . . .
H13F H 0.2205 0.5118 0.5428 0.045 Uiso 1 1 calc R . .
H13G H 0.2650 0.4801 0.5651 0.045 Uiso 1 1 calc R . .
H13H H 0.2484 0.5760 0.5322 0.045 Uiso 1 1 calc R . .
C13C C 0.09643(7) 0.81656(18) 0.41798(9) 0.0366(5) Uani 1 1 d . . .
H13I H 0.1179 0.8385 0.4516 0.055 Uiso 1 1 calc R . .
H13J H 0.0827 0.8719 0.3962 0.055 Uiso 1 1 calc R . .
H13K H 0.1071 0.7776 0.4018 0.055 Uiso 1 1 calc R . .
C13D C 0.06514(6) 0.55266(15) 0.53736(8) 0.0281(4) Uani 1 1 d . . .
H13L H 0.0934 0.5390 0.5562 0.042 Uiso 1 1 calc R . .
H13M H 0.0506 0.4933 0.5324 0.042 Uiso 1 1 calc R . .
H13N H 0.0596 0.5979 0.5569 0.042 Uiso 1 1 calc R . .
C14 C 0.14517(6) 0.40888(14) 0.54450(7) 0.0254(4) Uani 1 1 d . . .
H14A H 0.1298 0.4078 0.5611 0.030 Uiso 1 1 calc R . .
H14B H 0.1577 0.4724 0.5511 0.030 Uiso 1 1 calc R . .
C15 C 0.16125(6) 0.93252(14) 0.56896(8) 0.0257(4) Uani 1 1 d . . .
H15A H 0.1633 0.9303 0.6024 0.031 Uiso 1 1 calc R . .
H15B H 0.1518 0.8692 0.5526 0.031 Uiso 1 1 calc R . .
C16 C 0.12947(6) 1.00855(15) 0.53455(8) 0.0300(4) Uani 1 1 d . . .
H16A H 0.1339 1.0673 0.5548 0.036 Uiso 1 1 calc R . .
H16B H 0.1321 1.0251 0.5053 0.036 Uiso 1 1 calc R . .
N1A N 0.21994(5) 0.55301(11) 0.67860(6) 0.0241(3) Uani 1 1 d . . .
H1AA H 0.2190 0.5900 0.6550 0.029 Uiso 1 1 calc R . .
N1B N 0.29063(5) 0.43657(12) 0.66964(6) 0.0266(3) Uani 1 1 d . . .
H1BA H 0.2703 0.4714 0.6481 0.032 Uiso 1 1 calc R . .
N1C N 0.10490(5) 0.58205(12) 0.42903(6) 0.0276(4) Uani 1 1 d . . .
H1CA H 0.1004 0.6181 0.4487 0.033 Uiso 1 1 calc R . .
N1D N 0.03631(5) 0.43141(13) 0.42905(7) 0.0321(4) Uani 1 1 d . . .
H1DA H 0.0536 0.4700 0.4529 0.039 Uiso 1 1 calc R . .
N1S N -0.08247(7) 0.33018(18) 0.27180(9) 0.0512(5) Uani 1 1 d . . .
N2A N 0.27530(5) 0.91215(12) 0.66629(6) 0.0264(3) Uani 1 1 d . . .
H2AA H 0.2567 0.8693 0.6504 0.032 Uiso 1 1 calc R . .
N2B N 0.23523(5) 0.77160(12) 0.55958(6) 0.0230(3) Uani 1 1 d . . .
H2BA H 0.2296 0.7291 0.5757 0.028 Uiso 1 1 calc R . .
N2C N 0.02133(5) 0.90568(13) 0.41878(7) 0.0328(4) Uani 1 1 d . . .
H2CA H 0.0438 0.8751 0.4348 0.039 Uiso 1 1 calc R . .
N2D N 0.06173(5) 0.77949(12) 0.53010(7) 0.0286(4) Uani 1 1 d . . .
H2DA H 0.0716 0.7487 0.5147 0.034 Uiso 1 1 calc R . .
N3 N 0.21065(5) 0.36481(12) 0.62319(6) 0.0253(3) Uani 1 1 d . . .
N4 N 0.11725(5) 0.39895(12) 0.48817(6) 0.0273(4) Uani 1 1 d . . .
N5 N 0.20131(5) 0.94738(12) 0.57886(6) 0.0251(3) Uani 1 1 d . . .
N6 N 0.08893(5) 0.97222(12) 0.51471(7) 0.0299(4) Uani 1 1 d . . .
O1A O 0.25516(5) 0.50369(11) 0.76247(5) 0.0336(3) Uani 1 1 d . . .
O1B O 0.35745(4) 0.42017(12) 0.71260(6) 0.0408(4) Uani 1 1 d . . .
O1C O 0.08261(5) 0.52954(14) 0.34717(6) 0.0448(4) Uani 1 1 d . . .
O1D O -0.02767(5) 0.40990(13) 0.36489(7) 0.0497(4) Uani 1 1 d . . .
O2A O 0.24126(4) 0.74427(9) 0.67329(5) 0.0227(3) Uani 1 1 d . . .
O2B O 0.26012(4) 0.58917(10) 0.60466(5) 0.0241(3) Uani 1 1 d . . .
O2C O 0.06869(4) 0.75904(10) 0.42450(5) 0.0269(3) Uani 1 1 d . . .
O2D O 0.05295(4) 0.59432(10) 0.48704(5) 0.0249(3) Uani 1 1 d . . .
O3A O 0.33766(5) 0.94139(12) 0.73453(6) 0.0396(4) Uani 1 1 d . . .
O3B O 0.28348(4) 0.84602(11) 0.55307(6) 0.0304(3) Uani 1 1 d . . .
O3C O -0.04117(5) 0.90801(15) 0.34757(8) 0.0627(6) Uani 1 1 d . . .
O3D O 0.00689(5) 0.81074(12) 0.53341(6) 0.0393(4) Uani 1 1 d . . .
Cl1 Cl 0.153001(14) 0.66966(3) 0.558419(18) 0.02866(12) Uani 1 1 d . . .
O1W O 0.09446(11) 0.9448(2) 0.67722(10) 0.1097(12) Uani 1 1 d . . .

loop_
_atom_site_aniso_label
_atom_site_aniso_U_11
_atom_site_aniso_U_22
_atom_site_aniso_U_33
_atom_site_aniso_U_23
_atom_site_aniso_U_13
_atom_site_aniso_U_12
C1A 0.0301(10) 0.0262(10) 0.0276(10) 0.0015(8) 0.0172(9) -0.0014(8)
C1B 0.0317(11) 0.0251(10) 0.0340(11) 0.0019(8) 0.0177(9) 0.0048(8)
C1C 0.0286(11) 0.0360(11) 0.0248(10) -0.0035(8) 0.0140(9) 0.0050(8)
C1D 0.0316(11) 0.0299(10) 0.0389(12) -0.0095(9) 0.0176(10) -0.0033(9)
C1S 0.0453(19) 0.079(2) 0.0466(18) 0.0066(16) 0.0255(16) -0.0003(16)
C2A 0.0272(10) 0.0279(10) 0.0251(9) -0.0005(8) 0.0162(8) -0.0001(8)
C2B 0.0300(11) 0.0298(10) 0.0303(10) 0.0069(8) 0.0154(9) 0.0049(8)
C2C 0.0262(10) 0.0391(11) 0.0269(10) 0.0005(8) 0.0161(9) 0.0042(8)
C2D 0.0324(12) 0.0393(12) 0.0404(12) -0.0165(10) 0.0157(10) -0.0041(9)
C2S 0.0641(18) 0.0558(16) 0.0671(18) -0.0072(14) 0.0484(16) -0.0108(14)
C3A 0.0298(10) 0.0277(10) 0.0229(9) -0.0001(8) 0.0162(9) 0.0033(8)
C3B 0.0242(10) 0.0348(11) 0.0224(9) 0.0028(8) 0.0109(8) 0.0046(8)
C3C 0.0344(11) 0.0385(11) 0.0256(10) -0.0007(8) 0.0185(9) 0.0041(9)
C3D 0.0275(11) 0.0409(12) 0.0257(10) -0.0074(9) 0.0124(9) -0.0066(9)
C3S 0.068(4) 0.091(5) 0.091(5) -0.021(4) 0.029(4) 0.000(4)
C3AS 0.050(4) 0.079(5) 0.124(7) -0.020(5) 0.048(5) 0.016(4)
C4A 0.0259(10) 0.0332(10) 0.0183(9) -0.0029(7) 0.0122(8) 0.0005(8)
C4B 0.0242(10) 0.0334(10) 0.0212(9) 0.0001(8) 0.0128(8) 0.0016(8)
C4C 0.0302(11) 0.0396(11) 0.0195(9) 0.0013(8) 0.0140(9) 0.0020(9)
C4D 0.0241(10) 0.0376(11) 0.0250(10) -0.0003(8) 0.0135(9) -0.0038(8)
C4S 0.072(2) 0.127(3) 0.063(2) -0.027(2) 0.0253(19) 0.034(2)
C4AS 0.072(2) 0.127(3) 0.063(2) -0.027(2) 0.0253(19) 0.034(2)
C5A 0.0230(9) 0.0324(10) 0.0162(8) -0.0049(7) 0.0108(8) -0.0004(8)
C5B 0.0211(9) 0.0310(10) 0.0178(8) -0.0023(7) 0.0114(8) 0.0004(7)
C5C 0.0253(10) 0.0381(11) 0.0193(9) 0.0025(8) 0.0123(8) 0.0017(8)
C5D 0.0209(9) 0.0332(10) 0.0237(9) -0.0001(8) 0.0132(8) -0.0027(8)
C5S 0.0457(15) 0.0549(16) 0.087(2) 0.0123(15) 0.0428(16) 0.0018(13)
C6A 0.0258(10) 0.0337(10) 0.0206(9) -0.0063(8) 0.0133(8) -0.0029(8)
C6B 0.0249(10) 0.0313(10) 0.0203(9) -0.0025(7) 0.0153(8) -0.0001(8)
C6C 0.0269(10) 0.0389(11) 0.0251(10) 0.0022(8) 0.0133(9) 0.0019(8)
C6D 0.0231(10) 0.0341(11) 0.0278(10) 0.0014(8) 0.0147(9) 0.0001(8)
C6S 0.0521(16) 0.0506(15) 0.0474(15) -0.0114(12) 0.0182(13) -0.0111(12)
C7A 0.0238(10) 0.0419(12) 0.0226(9) -0.0064(8) 0.0111(9) -0.0039(8)
C7B 0.0284(10) 0.0345(10) 0.0235(9) -0.0023(8) 0.0168(9) -0.0039(8)
C7C 0.0261(11) 0.0448(12) 0.0263(10) 0.0044(9) 0.0094(9) 0.0029(9)
C7D 0.0278(11) 0.0373(11) 0.0339(11) 0.0044(9) 0.0187(10) 0.0037(9)
C8A 0.0253(11) 0.0475(13) 0.0225(10) -0.0018(9) 0.0087(9) 0.0027(9)
C8B 0.0225(10) 0.0456(12) 0.0247(10) -0.0027(9) 0.0117(9) -0.0057(9)
C8C 0.0317(12) 0.0479(13) 0.0209(10) -0.0017(9) 0.0084(9) -0.0035(10)
C8D 0.0229(10) 0.0457(12) 0.0298(11) 0.0088(9) 0.0121(9) 0.0024(9)
C9A 0.0309(11) 0.0361(11) 0.0214(9) 0.0003(8) 0.0114(9) 0.0026(9)
C9B 0.0236(10) 0.0422(12) 0.0227(9) 0.0018(8) 0.0104(9) 0.0022(8)
C9C 0.0384(12) 0.0413(12) 0.0223(10) -0.0012(9) 0.0158(10) 0.0004(9)
C9D 0.0248(10) 0.0440(12) 0.0237(10) 0.0009(9) 0.0106(9) -0.0049(9)
C10A 0.0245(10) 0.0333(10) 0.0251(10) -0.0073(8) 0.0139(9) -0.0056(8)
C10B 0.0287(10) 0.0270(9) 0.0223(9) -0.0023(7) 0.0170(8) 0.0004(8)
C10C 0.0241(11) 0.0420(12) 0.0351(11) 0.0008(9) 0.0120(10) 0.0055(9)
C10D 0.0278(10) 0.0314(10) 0.0321(10) -0.0013(8) 0.0185(9) 0.0020(8)
C11A 0.0307(11) 0.0285(10) 0.0338(11) -0.0018(8) 0.0151(9) -0.0063(8)
C11B 0.0263(10) 0.0296(10) 0.0216(9) -0.0001(7) 0.0127(8) 0.0035(8)
C11C 0.0295(11) 0.0404(12) 0.0446(13) -0.0064(10) 0.0153(10) 0.0099(9)
C11D 0.0282(11) 0.0371(11) 0.0324(11) -0.0086(9) 0.0173(9) -0.0038(9)
C12A 0.0320(11) 0.0243(9) 0.0322(10) -0.0045(8) 0.0167(9) -0.0019(8)
C12B 0.0267(10) 0.0276(10) 0.0264(10) 0.0032(8) 0.0149(9) 0.0037(8)
C12C 0.0297(11) 0.0310(11) 0.0435(13) -0.0037(9) 0.0145(10) 0.0075(9)
C12D 0.0280(11) 0.0353(11) 0.0400(12) -0.0115(9) 0.0197(10) -0.0014(9)
C13 0.0292(10) 0.0241(9) 0.0289(10) -0.0043(8) 0.0150(9) -0.0013(8)
C13A 0.0267(10) 0.0295(10) 0.0280(10) -0.0037(8) 0.0162(9) 0.0002(8)
C13B 0.0281(10) 0.0342(11) 0.0223(9) -0.0014(8) 0.0101(9) -0.0046(8)
C13C 0.0301(11) 0.0456(13) 0.0351(11) -0.0027(10) 0.0180(10) -0.0038(9)
C13D 0.0259(10) 0.0325(10) 0.0261(10) 0.0003(8) 0.0139(9) 0.0015(8)
C14 0.0268(10) 0.0242(9) 0.0268(10) -0.0035(7) 0.0154(9) -0.0013(8)
C15 0.0257(10) 0.0244(9) 0.0283(10) -0.0033(8) 0.0154(9) -0.0002(8)
C16 0.0272(10) 0.0256(10) 0.0367(11) -0.0028(8) 0.0166(9) 0.0016(8)
N1A 0.0295(9) 0.0243(8) 0.0211(8) -0.0007(6) 0.0151(7) -0.0017(6)
N1B 0.0242(8) 0.0294(8) 0.0248(8) 0.0067(7) 0.0122(7) 0.0048(7)
N1C 0.0292(9) 0.0338(9) 0.0224(8) -0.0005(7) 0.0156(7) 0.0046(7)
N1D 0.0243(9) 0.0365(9) 0.0314(9) -0.0138(7) 0.0120(8) -0.0049(7)
N1S 0.0412(12) 0.0603(14) 0.0472(12) -0.0157(10) 0.0203(10) -0.0061(10)
N2A 0.0251(9) 0.0269(8) 0.0267(8) -0.0056(7) 0.0135(7) -0.0062(7)
N2B 0.0245(8) 0.0253(8) 0.0216(7) 0.0009(6) 0.0140(7) 0.0018(6)
N2C 0.0233(9) 0.0369(10) 0.0330(9) -0.0023(8) 0.0115(8) 0.0071(7)
N2D 0.0266(9) 0.0313(9) 0.0324(9) -0.0081(7) 0.0188(8) -0.0021(7)
N3 0.0268(9) 0.0237(8) 0.0262(8) -0.0008(6) 0.0145(7) 0.0012(6)
N4 0.0266(9) 0.0284(8) 0.0256(8) -0.0054(7) 0.0129(7) -0.0023(7)
N5 0.0244(8) 0.0250(8) 0.0272(8) -0.0042(6) 0.0145(7) -0.0009(6)
N6 0.0255(9) 0.0284(9) 0.0350(9) -0.0025(7) 0.0156(8) 0.0039(7)
O1A 0.0377(8) 0.0374(8) 0.0241(7) 0.0055(6) 0.0154(7) -0.0010(6)
O1B 0.0259(8) 0.0422(9) 0.0435(9) 0.0142(7) 0.0112(7) 0.0072(7)
O1C 0.0462(10) 0.0625(11) 0.0267(8) -0.0047(7) 0.0200(8) 0.0155(8)
O1D 0.0326(9) 0.0515(10) 0.0431(9) -0.0208(8) 0.0053(8) -0.0052(7)
O2A 0.0199(7) 0.0288(7) 0.0182(6) -0.0023(5) 0.0093(5) -0.0008(5)
O2B 0.0199(6) 0.0301(7) 0.0224(6) 0.0015(5) 0.0113(6) 0.0001(5)
O2C 0.0206(7) 0.0374(8) 0.0207(6) -0.0017(6) 0.0097(6) 0.0014(6)
O2D 0.0190(6) 0.0326(7) 0.0232(6) -0.0027(5) 0.0114(6) -0.0007(5)
O3A 0.0278(8) 0.0395(9) 0.0401(9) -0.0062(7) 0.0104(7) -0.0101(7)
O3B 0.0316(8) 0.0348(8) 0.0308(7) 0.0064(6) 0.0206(7) 0.0017(6)
O3C 0.0294(9) 0.0616(12) 0.0625(12) -0.0170(10) 0.0012(9) 0.0159(8)
O3D 0.0310(8) 0.0456(9) 0.0464(9) -0.0119(7) 0.0240(8) 0.0005(7)
Cl1 0.0297(3) 0.0247(2) 0.0308(2) -0.00290(17) 0.0156(2) -0.00202(18)
O1W 0.149(3) 0.0752(17) 0.0565(14) -0.0069(13) 0.0223(17) 0.0338(18)

loop_
_atom_type_symbol
_atom_type_description
_atom_type_scat_dispersion_real
_atom_type_scat_dispersion_imag
_atom_type_scat_source
C C 0.0181 0.0091 'International Tables Vol C Tables 4.2.6.8 and 6.1.1.4'
H H 0.0000 0.0000 'International Tables Vol C Tables 4.2.6.8 and 6.1.1.4'
N N 0.0311 0.0180 'International Tables Vol C Tables 4.2.6.8 and 6.1.1.4'
O O 0.0492 0.0322 'International Tables Vol C Tables 4.2.6.8 and 6.1.1.4'
Cl Cl 0.3639 0.7018 'International Tables Vol C Tables 4.2.6.8 and 6.1.1.4'

loop_
_geom_angle_atom_site_label_1
_geom_angle_atom_site_label_2
_geom_angle_atom_site_label_3
_geom_angle
N3 C1A C2A 114.23(15)
N3 C1B C2B 112.30(16)
N4 C1C C2C 112.55(16)
N4 C1D C2D 110.86(18)
N1A C2A C1A 113.24(16)
N1B C2B C1B 110.57(16)
N1C C2C C1C 112.53(17)
N1D C2D C1D 108.35(17)
N1S C2S C1S 113.9(2)
O1A C3A N1A 121.96(19)
O1A C3A C4A 119.10(18)
N1A C3A C4A 118.89(17)
O1B C3B N1B 121.90(19)
O1B C3B C4B 119.53(18)
N1B C3B C4B 118.56(17)
O1C C3C N1C 122.3(2)
O1C C3C C4C 119.15(19)
N1C C3C C4C 118.57(17)
O1D C3D N1D 121.6(2)
O1D C3D C4D 119.06(19)
N1D C3D C4D 119.34(18)
C5A C4A C9A 118.82(19)
C5A C4A C3A 125.30(17)
C9A C4A C3A 115.88(18)
C9B C4B C5B 118.38(19)
C9B C4B C3B 116.48(18)
C5B C4B C3B 125.13(17)
C5C C4C C9C 118.39(19)
C5C C4C C3C 125.74(18)
C9C C4C C3C 115.86(19)
C9D C4D C5D 118.05(19)
C9D C4D C3D 116.63(18)
C5D C4D C3D 125.20(18)
N1S C4S C3S 114.5(4)
O2A C5A C4A 118.98(17)
O2A C5A C6A 120.04(17)
C4A C5A C6A 120.92(18)
O2B C5B C6B 119.70(16)
O2B C5B C4B 119.29(17)
C6B C5B C4B 120.99(17)
O2C C5C C4C 119.27(17)
O2C C5C C6C 119.48(18)
C4C C5C C6C 121.21(19)
O2D C5D C6D 119.09(17)
O2D C5D C4D 119.80(17)
C6D C5D C4D 121.09(18)
C7A C6A C5A 118.19(19)
C7A C6A C10A 115.62(18)
C5A C6A C10A 126.17(18)
C7B C6B C5B 118.59(18)
C7B C6B C10B 115.80(17)
C5B C6B C10B 125.57(17)
C7C C6C C5C 118.2(2)
C7C C6C C10C 116.01(19)
C5C C6C C10C 125.81(19)
C7D C6D C5D 118.60(19)
C7D C6D C10D 116.34(18)
C5D C6D C10D 125.05(18)
C5S C6S N1S 113.9(2)
C8A C7A C6A 121.5(2)
C8B C7B C6B 121.14(19)
C8C C7C C6C 121.5(2)
C8D C7D C6D 121.1(2)
C7A C8A C9A 119.6(2)
C7B C8B C9B 119.65(19)
C7C C8C C9C 119.6(2)
C7D C8D C9D 119.8(2)
C8A C9A C4A 120.8(2)
C8B C9B C4B 121.25(19)
C8C C9C C4C 121.1(2)
C8D C9D C4D 121.4(2)
O3A C10A N2A 122.77(19)
O3A C10A C6A 119.08(18)
N2A C10A C6A 118.15(17)
O3B C10B N2B 122.32(18)
O3B C10B C6B 118.78(17)
N2B C10B C6B 118.89(16)
O3C C10C N2C 122.8(2)
O3C C10C C6C 118.9(2)
N2C C10C C6C 118.29(18)
O3D C10D N2D 122.38(19)
O3D C10D C6D 119.05(18)
N2D C10D C6D 118.52(17)
N2A C11A C12A 109.08(16)
N2B C11B C12B 113.06(16)
N2C C11C C12C 109.24(17)
N2D C11D C12D 112.83(18)
N5 C12A C11A 110.65(16)
N5 C12B C11B 112.03(16)
N6 C12C C11C 112.14(19)
N6 C12D C11D 114.10(17)
N3 C13 C14 111.37(15)
N4 C14 C13 116.93(16)
N5 C15 C16 116.69(16)
N6 C16 C15 111.45(16)
C3A N1A C2A 121.21(16)
C3B N1B C2B 123.55(17)
C3C N1C C2C 121.89(17)
C3D N1D C2D 123.87(18)
C2S N1S C4S 112.8(3)
C2S N1S C6S 115.2(2)
C4S N1S C6S 109.4(3)
C10A N2A C11A 123.55(17)
C10B N2B C11B 121.13(16)
C10C N2C C11C 124.10(18)
C10D N2D C11D 121.11(17)
C1B N3 C13 110.84(15)
C1B N3 C1A 111.18(15)
C13 N3 C1A 113.14(15)
C14 N4 C1D 115.33(17)
C14 N4 C1C 114.76(16)
C1D N4 C1C 114.86(16)
C12A N5 C15 115.72(15)
C12A N5 C12B 114.62(16)
C15 N5 C12B 115.05(16)
C16 N6 C12D 112.22(17)
C16 N6 C12C 110.06(17)
C12D N6 C12C 112.01(17)
C5A O2A C13A 114.85(14)
C5B O2B C13B 113.65(14)
C5C O2C C13C 114.28(15)
C5D O2D C13D 114.01(14)

loop_
_geom_bond_atom_site_label_1
_geom_bond_atom_site_label_2
_geom_bond_distance
C1A N3 1.476(2)
C1A C2A 1.528(3)
C1B N3 1.465(3)
C1B C2B 1.522(3)
C1C N4 1.463(3)
C1C C2C 1.526(3)
C1D N4 1.459(3)
C1D C2D 1.526(3)
C1S C2S 1.522(4)
C2A N1A 1.462(2)
C2B N1B 1.455(3)
C2C N1C 1.454(3)
C2D N1D 1.460(3)
C2S N1S 1.491(4)
C3A O1A 1.233(2)
C3A N1A 1.335(3)
C3A C4A 1.515(3)
C3B O1B 1.236(2)
C3B N1B 1.331(3)
C3B C4B 1.510(3)
C3C O1C 1.239(3)
C3C N1C 1.334(3)
C3C C4C 1.507(3)
C3D O1D 1.240(3)
C3D N1D 1.321(3)
C3D C4D 1.509(3)
C3S C4S 1.642(9)
C4A C5A 1.397(3)
C4A C9A 1.400(3)
C4B C9B 1.391(3)
C4B C5B 1.405(3)
C4C C5C 1.396(3)
C4C C9C 1.398(3)
C4D C9D 1.394(3)
C4D C5D 1.403(3)
C4S N1S 1.499(4)
C5A O2A 1.381(2)
C5A C6A 1.404(3)
C5B O2B 1.384(2)
C5B C6B 1.401(3)
C5C O2C 1.388(2)
C5C C6C 1.406(3)
C5D O2D 1.382(2)
C5D C6D 1.403(3)
C5S C6S 1.454(4)
C6A C7A 1.395(3)
C6A C10A 1.514(3)
C6B C7B 1.393(3)
C6B C10B 1.510(3)
C6C C7C 1.392(3)
C6C C10C 1.514(3)
C6D C7D 1.390(3)
C6D C10D 1.510(3)
C6S N1S 1.501(4)
C7A C8A 1.381(3)
C7B C8B 1.381(3)
C7C C8C 1.378(3)
C7D C8D 1.380(3)
C8A C9A 1.382(3)
C8B C9B 1.385(3)
C8C C9C 1.384(3)
C8D C9D 1.382(3)
C10A O3A 1.233(2)
C10A N2A 1.327(3)
C10B O3B 1.234(2)
C10B N2B 1.342(2)
C10C O3C 1.231(3)
C10C N2C 1.328(3)
C10D O3D 1.234(2)
C10D N2D 1.342(3)
C11A N2A 1.448(3)
C11A C12A 1.529(3)
C11B N2B 1.453(2)
C11B C12B 1.526(3)
C11C N2C 1.455(3)
C11C C12C 1.521(3)
C11D N2D 1.460(3)
C11D C12D 1.528(3)
C12A N5 1.457(2)
C12B N5 1.458(2)
C12C N6 1.476(3)
C12D N6 1.472(3)
C13 N3 1.467(3)
C13 C14 1.533(3)
C13A O2A 1.444(2)
C13B O2B 1.448(2)
C13C O2C 1.444(3)
C13D O2D 1.444(2)
C14 N4 1.458(2)
C15 N5 1.457(2)
C15 C16 1.533(3)
C16 N6 1.464(3)

loop_
_platon_squeeze_void_nr
_platon_squeeze_void_average_x
_platon_squeeze_void_average_y
_platon_squeeze_void_average_z
_platon_squeeze_void_volume
_platon_squeeze_void_count_electrons
_platon_squeeze_void_content
1 0.165 0.750 -0.085 791 180 unknown
2 0.665 0.250 -0.085 791 180 unknown
